data_4127940
loop_
_publ_author_name
'Jiao, Tianyu'
'Cai, Kang'
'Nelson, Jordan N.'
'Jiao, Yang'
'Qiu, Yunyan'
'Wu, Guangcheng'
'Zhou, Jiawang'
'Cheng, Chuyang'
'Shen, Dengke'
'Feng, Yuanning'
'Liu, Zhichang'
'Wasielewski, Michael R.'
'Stoddart, J. Fraser'
'Li, Hao'

_publ_section_title
;
 Stabilizing the Naphthalenediimide Radical within a Tetracationic
 Cyclophane.
;
_journal_issue 42
_journal_name_full 'Journal of the American Chemical Society'
_journal_page_first 16915
_journal_page_last 16922
_journal_paper_doi 10.1021/jacs.9b08926
_journal_volume 141
_journal_year 2019
_chemical_formula_moiety 'C48 H40 N4, C36 H40 N2 O12, 4(F6 P)'
_chemical_formula_sum 'C84 H80 F24 N6 O12 P4'
_chemical_formula_weight 1945.42
_space_group_crystal_system monoclinic
_space_group_IT_number 15
_space_group_name_Hall '-C 2yc'
_space_group_name_H-M_alt 'C 1 2/c 1'
_symmetry_space_group_name_Hall '-C 2yc'
_symmetry_space_group_name_H-M 'C 1 2/c 1'
_atom_sites_solution_hydrogens geom
_atom_sites_solution_primary dual
_audit_creation_date 2017-11-27
_audit_creation_method
;
Olex2 1.2
(compiled 2017.08.10 svn.r3458 for OlexSys, GUI svn.r5381)
;
_cell_angle_alpha 90
_cell_angle_beta 113.317(2)
_cell_angle_gamma 90
_cell_formula_units_Z 8
_cell_length_a 44.908(2)
_cell_length_b 17.6979(8)
_cell_length_c 27.6580(12)
_cell_measurement_reflns_used 9406
_cell_measurement_temperature 100(2)
_cell_measurement_theta_max 62.47
_cell_measurement_theta_min 2.717
_cell_volume 20186.7(16)
_computing_cell_refinement 'SAINT V8.38A (?, 2016)'
_computing_data_collection 'APEX2 V2014.11-0 (Bruker, 2014)'
_computing_data_reduction 'SAINT V8.38A (?, 2016)'
_computing_molecular_graphics 'Olex2 (Dolomanov et al., 2009)'
_computing_publication_material 'Olex2 (Dolomanov et al., 2009)'
_computing_structure_refinement 'XL (Sheldrick, 2008)'
_computing_structure_solution 'ShelXT (Sheldrick, 2015)'
_diffrn_ambient_temperature 99.99
_diffrn_detector_area_resol_mean 8
_diffrn_measured_fraction_theta_full 0.880
_diffrn_measured_fraction_theta_max 0.996
_diffrn_measurement_device_type 'Bruker Kappa APEX CCD area detector'
_diffrn_measurement_method '\w and \f scans'
_diffrn_radiation_monochromator 'MX optics'
_diffrn_radiation_type CuK\a
_diffrn_radiation_wavelength 1.54178
_diffrn_reflns_av_R_equivalents 0.0674
_diffrn_reflns_av_unetI/netI 0.0512
_diffrn_reflns_Laue_measured_fraction_full 0.880
_diffrn_reflns_Laue_measured_fraction_max 0.996
_diffrn_reflns_limit_h_max 51
_diffrn_reflns_limit_h_min -51
_diffrn_reflns_limit_k_max 20
_diffrn_reflns_limit_k_min -19
_diffrn_reflns_limit_l_max 31
_diffrn_reflns_limit_l_min -31
_diffrn_reflns_number 79617
_diffrn_reflns_point_group_measured_fraction_full 0.880
_diffrn_reflns_point_group_measured_fraction_max 0.996
_diffrn_reflns_theta_full 67.679
_diffrn_reflns_theta_max 62.531
_diffrn_reflns_theta_min 2.143
_diffrn_source microsource
_exptl_absorpt_coefficient_mu 1.576
_exptl_absorpt_correction_T_max 0.7522
_exptl_absorpt_correction_T_min 0.4771
_exptl_absorpt_correction_type multi-scan
_exptl_absorpt_process_details
'SADABS-2016/2 (Bruker,2016/2) was used for absorption correction. wR2(int) was 0.1316 before and 0.0519 after correction. The Ratio of minimum to maximum transmission is 0.6422. The \l/2 correction factor is Not present.'
_exptl_crystal_colour colourless
_exptl_crystal_colour_primary colourless
_exptl_crystal_density_diffrn 1.280
_exptl_crystal_description pate
_exptl_crystal_F_000 7984
_exptl_crystal_recrystallization_method 'The material was recrystallised from --- by as supplied'
_exptl_crystal_size_max 0.579
_exptl_crystal_size_mid 0.511
_exptl_crystal_size_min 0.05
_refine_diff_density_max 2.461
_refine_diff_density_min -0.746
_refine_diff_density_rms 0.090
_refine_ls_extinction_method none
_refine_ls_goodness_of_fit_ref 1.047
_refine_ls_hydrogen_treatment constr
_refine_ls_matrix_type full
_refine_ls_number_parameters 1336
_refine_ls_number_reflns 16052
_refine_ls_number_restraints 343
_refine_ls_restrained_S_all 1.129
_refine_ls_R_factor_all 0.0962
_refine_ls_R_factor_gt 0.0810
_refine_ls_shift/su_max 0.002
_refine_ls_shift/su_mean 0.000
_refine_ls_structure_factor_coef Fsqd
_refine_ls_weighting_details 'w=1/[\s^2^(Fo^2^)+(0.1621P)^2^+48.8785P] where P=(Fo^2^+2Fc^2^)/3'
_refine_ls_weighting_scheme calc
_refine_ls_wR_factor_gt 0.2379
_refine_ls_wR_factor_ref 0.2575
_reflns_Friedel_coverage 0.000
_reflns_number_gt 12483
_reflns_number_total 16052
_reflns_threshold_expression 'I > 2\s(I)'
_cod_data_source_file ja9b08926_si_003.cif
_cod_data_source_block cx1118
_cod_original_cell_volume 20186.8(16)
_cod_database_code 4127940
_shelxl_version_number 2014-3
_shelx_space_group_comment
;
The symmetry employed for this shelxl refinement is uniquely defined
by the following loop, which should always be used as a source of
symmetry information in preference to the above space-group names.
They are only intended as comments.
;
_shelx_estimated_absorpt_t_max 0.925
_shelx_estimated_absorpt_t_min 0.462
_olex2_refinement_description
;
1. Fixed Uiso
 At 1.2 times of:
  All C(H) groups, All C(H,H) groups, All C(H,H,H,H) groups
2. Restrained distances
 C73A-C75A
 2.5 with sigma of 0.02
 F20A-F23A \\sim F20A-F21A \\sim F20A-F24A \\sim F20A-F22A \\sim F23A-F19A
\\sim F23A-F24A \\sim F23A-
 F22A \\sim F19A-F21A \\sim F19A-F24A \\sim F19A-F22A \\sim F21A-F24A \\sim
F21A-F22A
 with sigma of 0.02
 P4-F20A \\sim P4-F23A \\sim P4-F19A \\sim P4-F21A \\sim P4-F24A \\sim P4-F22A
 with sigma of 0.01
 F18-F17 \\sim F18-F15 \\sim F18-F13 \\sim F17-F14 \\sim F17-F16 \\sim F17-F13
\\sim F14-F16 \\sim F15-F16
 \\sim F15-F13 \\sim F16-F13
 with sigma of 0.04
 P3-F18 \\sim P3-F17 \\sim P3-F14 \\sim P3-F15 \\sim P3-F16 \\sim P3-F13
 with sigma of 0.02
 F18A-F17A \\sim F18A-F15A \\sim F18A-F13A \\sim F17A-F14A \\sim F17A-F16A
\\sim F17A-F13A \\sim F14A-
 F16A \\sim F15A-F16A \\sim F15A-F13A \\sim F16A-F13A
 with sigma of 0.04
 P3A-F18A \\sim P3A-F17A \\sim P3A-F14A \\sim P3A-F15A \\sim P3A-F16A \\sim
P3A-F13A
 with sigma of 0.02
 C76A-C75A \\sim C76-C75 \\sim C72A-C71 \\sim C72-C71
 with sigma of 0.01
 C73A-C72A \\sim C73-C72 \\sim C75A-C74A \\sim C75-C74
 with sigma of 0.01
 C74A-C73A \\sim C74-C73
 with sigma of 0.01
3. Rigid bond restraints
 C72A, C72, C73A, C73, C74, C74A, C75A, C75, C76, C76A
 with sigma for 1-2 distances of 0.01 and sigma for 1-3 distances of 0.01
4. Uiso/Uaniso restraints and constraints
C72A \\sim C72 \\sim C73A \\sim C73 \\sim C74 \\sim C74A \\sim C75A \\sim C75
\\sim C76 \\sim C76A: within 2A with sigma of 0.01 and sigma for terminal atoms
of 0.02
5. Others
 Sof(F19A)=Sof(F20A)=Sof(F21A)=Sof(F22A)=Sof(F23A)=Sof(F24A)=1-FVAR(1)
 Sof(F19)=Sof(F20)=Sof(F21)=Sof(F22)=Sof(F23)=Sof(F24)=FVAR(1)
 Sof(P3A)=Sof(F13A)=Sof(F14A)=Sof(F15A)=Sof(F16A)=Sof(F17A)=Sof(F18A)=1-FVAR(2)
 Sof(P3)=Sof(F13)=Sof(F14)=Sof(F15)=Sof(F16)=Sof(F17)=Sof(F18)=FVAR(2)
 Sof(H71C)=Sof(H71D)=Sof(C72A)=Sof(C73A)=Sof(C74A)=Sof(C75A)=Sof(C76A)=
 Sof(H76C)=Sof(H76D)=1-FVAR(3)
 Sof(H71A)=Sof(H71B)=Sof(C72)=Sof(C73)=Sof(C74)=Sof(C75)=Sof(C76)=Sof(H76A)=
 Sof(H76B)=FVAR(3)
6.a Secondary CH2 refined with riding coordinates:
 C1(H1A,H1B), C8(H8A,H8B), C25(H25A,H25B), C32(H32A,H32B), C63(H63A,H63B),
 C64(H64A,H64B), C65(H65A,H65B), C66(H66A,H66B), C67(H67A,H67B), C68(H68A,H68B),
  C69(H69A,H69B), C70(H70A,H70B), C71(H71A,H71B), C71(H71C,H71D), C76(H76A,
 H76B), C77(H77A,H77B), C78(H78A,H78B), C79(H79A,H79B), C80(H80A,H80B),
 C81(H81A,H81B), C82(H82A,H82B), C83(H83A,H83B), C84(H84A,H84B), C76A(H76C,H76D)
6.b Aromatic/amide H refined with riding coordinates:
 C3(H3), C4(H4), C6(H6), C7(H7), C9(H9), C10(H10), C12(H12), C13(H13),
 C15(H15), C16(H16), C18(H18), C19(H19), C21(H21), C22(H22), C23(H23), C24(H24),
  C27(H27), C28(H28), C30(H30), C31(H31), C33(H33), C34(H34), C36(H36),
 C37(H37), C39(H39), C40(H40), C42(H42), C43(H43), C45(H45), C46(H46), C47(H47),
  C48(H48), C51(H51), C52(H52), C57(H57), C58(H58)
;
_smtbx_masks_special_details
;
The solvent masking procedure as implemented in Olex2 was used to remove the
electronic contribution of solvent molecules from the refinement.  As the exact
solvent content is not known, only the atoms used in the refinement model are
reported in the formula here.

Total solvent accessible volume / cell = 4365.2 Ang^3^ [21.6%]
Total electron count / cell = 1238.6
;
_olex2_date_sample_data_collection 2017-11-21
_olex2_date_sample_submission 2017-11-21
_olex2_diffrn_ambient_temperature_device 'Oxford Cryosystems'
_olex2_exptl_crystal_mounting_method 'The crystal was mounted on a glass fibre in Paratone oil'
_olex2_submission_original_sample_id cx1118
_olex2_submission_special_instructions 'No special instructions were received'

loop_
_space_group_symop_operation_xyz
'x, y, z'
'-x, y, -z+1/2'
'x+1/2, y+1/2, z'
'-x+1/2, y+1/2, -z+1/2'
'-x, -y, -z'
'x, -y, z-1/2'
'-x+1/2, -y+1/2, -z'
'x+1/2, -y+1/2, z-1/2'

loop_
_atom_site_label
_atom_site_type_symbol
_atom_site_fract_x
_atom_site_fract_y
_atom_site_fract_z
_atom_site_U_iso_or_equiv
_atom_site_adp_type
_atom_site_occupancy
_atom_site_site_symmetry_order
_atom_site_calc_flag
_atom_site_refinement_flags_posn
_atom_site_refinement_flags_adp
_atom_site_refinement_flags_occupancy
_atom_site_disorder_assembly
_atom_site_disorder_group
N1 N 0.56092(8) 0.70428(18) 0.42179(13) 0.0367(7) Uani 1 1 d . . . . .
N2 N 0.71630(8) 0.21732(17) 0.39470(13) 0.0387(8) Uani 1 1 d . . . . .
N3 N 0.79162(8) 0.43978(17) 0.30421(13) 0.0358(7) Uani 1 1 d . . . . .
N4 N 0.63980(7) 0.92898(17) 0.33846(12) 0.0343(7) Uani 1 1 d . . . . .
C1 C 0.61651(10) 0.9827(2) 0.34662(17) 0.0404(9) Uani 1 1 d . . . . .
H1A H 0.6029 1.0071 0.3128 0.049 Uiso 1 1 calc R . . . .
H1B H 0.6286 1.0227 0.3718 0.049 Uiso 1 1 calc R . . . .
C2 C 0.59518(9) 0.9394(2) 0.36802(15) 0.0350(8) Uani 1 1 d . . . . .
C3 C 0.56585(9) 0.9095(2) 0.33386(16) 0.0406(9) Uani 1 1 d . . . . .
H3 H 0.5575 0.9227 0.2976 0.049 Uiso 1 1 calc R . . . .
C4 C 0.54871(10) 0.8605(2) 0.35216(17) 0.0443(10) Uani 1 1 d . . . . .
H4 H 0.5285 0.8408 0.3285 0.053 Uiso 1 1 calc R . . . .
C5 C 0.56074(9) 0.8400(2) 0.40461(16) 0.0365(9) Uani 1 1 d . . . . .
C6 C 0.58947(10) 0.8723(2) 0.43945(16) 0.0388(9) Uani 1 1 d . . . . .
H6 H 0.5975 0.8602 0.4759 0.047 Uiso 1 1 calc R . . . .
C7 C 0.60651(9) 0.9225(2) 0.42099(15) 0.0352(8) Uani 1 1 d . . . . .
H7 H 0.6259 0.9451 0.4449 0.042 Uiso 1 1 calc R . . . .
C8 C 0.54457(10) 0.7784(2) 0.42292(18) 0.0434(10) Uani 1 1 d . . . . .
H8A H 0.5213 0.7756 0.3995 0.052 Uiso 1 1 calc R . . . .
H8B H 0.5464 0.7892 0.4591 0.052 Uiso 1 1 calc R . . . .
C9 C 0.55711(10) 0.6741(2) 0.37535(16) 0.0423(9) Uani 1 1 d . . . . .
H9 H 0.5425 0.6970 0.3438 0.051 Uiso 1 1 calc R . . . .
C10 C 0.57382(9) 0.6109(2) 0.37264(15) 0.0382(9) Uani 1 1 d . . . . .
H10 H 0.5704 0.5895 0.3394 0.046 Uiso 1 1 calc R . . . .
C11 C 0.59587(9) 0.5777(2) 0.41859(15) 0.0333(8) Uani 1 1 d . . . . .
C12 C 0.59866(9) 0.6096(2) 0.46632(16) 0.0375(8) Uani 1 1 d . . . . .
H12 H 0.6130 0.5878 0.4985 0.045 Uiso 1 1 calc R . . . .
C13 C 0.58085(9) 0.6720(2) 0.46703(16) 0.0403(9) Uani 1 1 d . . . . .
H13 H 0.5826 0.6927 0.4997 0.048 Uiso 1 1 calc R . . . .
C14 C 0.61620(9) 0.5119(2) 0.41641(14) 0.0315(8) Uani 1 1 d . . . . .
C15 C 0.60682(9) 0.4656(2) 0.37189(15) 0.0359(8) Uani 1 1 d . . . . .
H15 H 0.5869 0.4750 0.3430 0.043 Uiso 1 1 calc R . . . .
C16 C 0.62615(9) 0.4067(2) 0.36956(15) 0.0366(8) Uani 1 1 d . . . . .
H16 H 0.6194 0.3761 0.3389 0.044 Uiso 1 1 calc R . . . .
C17 C 0.65540(9) 0.39111(19) 0.41113(14) 0.0328(8) Uani 1 1 d . . . . .
C18 C 0.66478(9) 0.4376(2) 0.45600(15) 0.0362(8) Uani 1 1 d . . . . .
H18 H 0.6846 0.4279 0.4851 0.043 Uiso 1 1 calc R . . . .
C19 C 0.64555(9) 0.4967(2) 0.45810(15) 0.0352(8) Uani 1 1 d . . . . .
H19 H 0.6524 0.5278 0.4886 0.042 Uiso 1 1 calc R . . . .
C20 C 0.67646(9) 0.3287(2) 0.40760(14) 0.0338(8) Uani 1 1 d . . . . .
C21 C 0.66366(10) 0.2671(2) 0.37413(15) 0.0382(9) Uani 1 1 d . . . . .
H21 H 0.6409 0.2626 0.3553 0.046 Uiso 1 1 calc R . . . .
C22 C 0.68417(10) 0.2129(2) 0.36847(15) 0.0393(9) Uani 1 1 d . . . . .
H22 H 0.6752 0.1714 0.3454 0.047 Uiso 1 1 calc R . . . .
C23 C 0.72950(10) 0.2745(2) 0.42878(16) 0.0390(9) Uani 1 1 d . . . . .
H23 H 0.7523 0.2766 0.4478 0.047 Uiso 1 1 calc R . . . .
C24 C 0.71020(9) 0.3301(2) 0.43630(14) 0.0333(8) Uani 1 1 d . . . . .
H24 H 0.7198 0.3694 0.4610 0.040 Uiso 1 1 calc R . . . .
C25 C 0.73828(11) 0.1614(2) 0.38441(18) 0.0460(10) Uani 1 1 d . . . . .
H25A H 0.7253 0.1218 0.3599 0.055 Uiso 1 1 calc R . . . .
H25B H 0.7525 0.1369 0.4177 0.055 Uiso 1 1 calc R . . . .
C26 C 0.75852(10) 0.2038(2) 0.36052(17) 0.0411(10) Uani 1 1 d . . . . .
C27 C 0.78924(10) 0.2285(2) 0.39198(17) 0.0419(9) Uani 1 1 d . . . . .
H27 H 0.7992 0.2114 0.4273 0.050 Uiso 1 1 calc R . . . .
C28 C 0.80585(11) 0.2780(2) 0.37272(17) 0.0437(10) Uani 1 1 d . . . . .
H28 H 0.8270 0.2944 0.3948 0.052 Uiso 1 1 calc R . . . .
C29 C 0.79152(10) 0.3034(2) 0.32151(16) 0.0395(9) Uani 1 1 d . . . . .
C30 C 0.76158(11) 0.2753(2) 0.28866(17) 0.0429(10) Uani 1 1 d . . . . .
H30 H 0.7521 0.2905 0.2528 0.051 Uiso 1 1 calc R . . . .
C31 C 0.74521(10) 0.2246(2) 0.30823(17) 0.0415(9) Uani 1 1 d . . . . .
H31 H 0.7249 0.2044 0.2855 0.050 Uiso 1 1 calc R . . . .
C32 C 0.80737(11) 0.3660(2) 0.30256(18) 0.0441(10) Uani 1 1 d . . . . .
H32A H 0.8308 0.3684 0.3253 0.053 Uiso 1 1 calc R . . . .
H32B H 0.8051 0.3553 0.2661 0.053 Uiso 1 1 calc R . . . .
C33 C 0.79858(10) 0.4732(2) 0.35111(16) 0.0369(9) Uani 1 1 d . . . . .
H33 H 0.8144 0.4515 0.3820 0.044 Uiso 1 1 calc R . . . .
C34 C 0.78308(9) 0.5380(2) 0.35472(15) 0.0342(8) Uani 1 1 d . . . . .
H34 H 0.7884 0.5615 0.3880 0.041 Uiso 1 1 calc R . . . .
C35 C 0.75930(9) 0.5701(2) 0.30959(14) 0.0313(8) Uani 1 1 d . . . . .
C36 C 0.75377(9) 0.5353(2) 0.26175(15) 0.0363(8) Uani 1 1 d . . . . .
H36 H 0.7387 0.5567 0.2300 0.044 Uiso 1 1 calc R . . . .
C37 C 0.76997(10) 0.4703(2) 0.26014(16) 0.0390(9) Uani 1 1 d . . . . .
H37 H 0.7657 0.4467 0.2272 0.047 Uiso 1 1 calc R . . . .
C38 C 0.73987(9) 0.63650(19) 0.31260(14) 0.0297(8) Uani 1 1 d . . . . .
C39 C 0.75134(9) 0.6855(2) 0.35607(15) 0.0348(8) Uani 1 1 d . . . . .
H39 H 0.7722 0.6774 0.3832 0.042 Uiso 1 1 calc R . . . .
C40 C 0.73256(9) 0.7456(2) 0.35988(15) 0.0350(8) Uani 1 1 d . . . . .
H40 H 0.7408 0.7783 0.3895 0.042 Uiso 1 1 calc R . . . .
C41 C 0.70184(9) 0.75883(19) 0.32092(14) 0.0300(8) Uani 1 1 d . . . . .
C42 C 0.69089(9) 0.7108(2) 0.27718(14) 0.0315(8) Uani 1 1 d . . . . .
H42 H 0.6702 0.7192 0.2497 0.038 Uiso 1 1 calc R . . . .
C43 C 0.70994(9) 0.65089(19) 0.27350(14) 0.0315(8) Uani 1 1 d . . . . .
H43 H 0.7021 0.6192 0.2433 0.038 Uiso 1 1 calc R . . . .
C44 C 0.68097(9) 0.81996(19) 0.32648(14) 0.0307(8) Uani 1 1 d . . . . .
C45 C 0.64844(9) 0.8256(2) 0.29181(15) 0.0366(8) Uani 1 1 d . . . . .
H45 H 0.6399 0.7914 0.2631 0.044 Uiso 1 1 calc R . . . .
C46 C 0.62873(9) 0.8799(2) 0.29875(15) 0.0375(9) Uani 1 1 d . . . . .
H46 H 0.6067 0.8826 0.2747 0.045 Uiso 1 1 calc R . . . .
C47 C 0.67114(9) 0.9270(2) 0.37202(16) 0.0368(8) Uani 1 1 d . . . . .
H47 H 0.6790 0.9629 0.3997 0.044 Uiso 1 1 calc R . . . .
C48 C 0.69210(9) 0.8737(2) 0.36692(16) 0.0368(8) Uani 1 1 d . . . . .
H48 H 0.7142 0.8734 0.3909 0.044 Uiso 1 1 calc R . . . .
O1 O 0.72360(8) 0.39992(15) 0.32751(13) 0.0525(8) Uani 1 1 d . . . . .
O2 O 0.73671(6) 0.68009(15) 0.51656(11) 0.0391(6) Uani 1 1 d . . . . .
O3 O 0.63723(6) 0.76995(15) 0.40977(11) 0.0410(6) Uani 1 1 d . . . . .
O4 O 0.62490(9) 0.49321(18) 0.22092(13) 0.0616(9) Uani 1 1 d . . . . .
O5 O 0.67073(7) 0.82224(16) 0.56650(11) 0.0427(6) Uani 1 1 d . . . . .
O6 O 0.60483(7) 0.7978(2) 0.55813(11) 0.0556(8) Uani 1 1 d . . . . .
O7 O 0.53927(10) 0.7951(4) 0.54018(16) 0.1109(19) Uani 1 1 d . . . . .
O8 O 0.51132(15) 0.6648(4) 0.4897(3) 0.131(2) Uani 1 1 d . . . . .
O9 O 0.5711(3) 0.2617(5) 0.4427(5) 0.248(6) Uani 1 1 d . . . . .
O10 O 0.5876(2) 0.1882(5) 0.3556(4) 0.174(3) Uani 1 1 d . . . . .
O11 O 0.57829(14) 0.2883(4) 0.2718(3) 0.1215(19) Uani 1 1 d . . . . .
O12 O 0.63450(8) 0.32002(17) 0.26115(12) 0.0546(8) Uani 1 1 d . . . . .
N5 N 0.67473(10) 0.44853(18) 0.27330(14) 0.0466(9) Uani 1 1 d . . . . .
N6 N 0.68707(7) 0.72613(16) 0.46225(12) 0.0310(7) Uani 1 1 d . . . . .
C49 C 0.70218(12) 0.4464(2) 0.32074(17) 0.0438(10) Uani 1 1 d . . . . .
C50 C 0.70409(10) 0.5034(2) 0.36137(16) 0.0376(9) Uani 1 1 d . . . . .
C51 C 0.73031(10) 0.5047(2) 0.40810(17) 0.0403(9) Uani 1 1 d . . . . .
H51 H 0.7469 0.4679 0.4150 0.048 Uiso 1 1 calc R . . . .
C52 C 0.73314(9) 0.5599(2) 0.44642(16) 0.0361(8) Uani 1 1 d . . . . .
H52 H 0.7515 0.5602 0.4790 0.043 Uiso 1 1 calc R . . . .
C53 C 0.70897(9) 0.6139(2) 0.43616(14) 0.0321(8) Uani 1 1 d . . . . .
C54 C 0.71292(9) 0.6744(2) 0.47554(15) 0.0328(8) Uani 1 1 d . . . . .
C55 C 0.65868(9) 0.7245(2) 0.41663(14) 0.0320(8) Uani 1 1 d . . . . .
C56 C 0.65606(9) 0.66513(19) 0.37745(14) 0.0310(8) Uani 1 1 d . . . . .
C57 C 0.62957(9) 0.6632(2) 0.33025(15) 0.0342(8) Uani 1 1 d . . . . .
H57 H 0.6128 0.6996 0.3232 0.041 Uiso 1 1 calc R . . . .
C58 C 0.62699(9) 0.6083(2) 0.29254(16) 0.0370(8) Uani 1 1 d . . . . .
H58 H 0.6086 0.6075 0.2601 0.044 Uiso 1 1 calc R . . . .
C59 C 0.65128(10) 0.5550(2) 0.30237(15) 0.0376(9) Uani 1 1 d . . . . .
C60 C 0.64857(12) 0.4974(2) 0.26222(17) 0.0451(10) Uani 1 1 d . . . . .
C61 C 0.67879(9) 0.55594(19) 0.35064(15) 0.0334(8) Uani 1 1 d . . . . .
C62 C 0.68157(9) 0.61175(19) 0.38903(14) 0.0311(8) Uani 1 1 d . . . . .
C63 C 0.68948(9) 0.7862(2) 0.50113(15) 0.0337(8) Uani 1 1 d . . . . .
H63A H 0.6787 0.8327 0.4825 0.040 Uiso 1 1 calc R . . . .
H63B H 0.7126 0.7981 0.5223 0.040 Uiso 1 1 calc R . . . .
C64 C 0.67325(9) 0.7590(2) 0.53718(15) 0.0370(8) Uani 1 1 d . . . . .
H64A H 0.6515 0.7383 0.5161 0.044 Uiso 1 1 calc R . . . .
H64B H 0.6864 0.7189 0.5611 0.044 Uiso 1 1 calc R . . . .
C65 C 0.66271(11) 0.8032(3) 0.61017(16) 0.0519(11) Uani 1 1 d . . . . .
H65A H 0.6612 0.8503 0.6283 0.062 Uiso 1 1 calc R . . . .
H65B H 0.6806 0.7726 0.6354 0.062 Uiso 1 1 calc R . . . .
C66 C 0.63182(11) 0.7604(3) 0.59596(17) 0.0551(12) Uani 1 1 d . . . . .
H66A H 0.6342 0.7103 0.5820 0.066 Uiso 1 1 calc R . . . .
H66B H 0.6277 0.7520 0.6282 0.066 Uiso 1 1 calc R . . . .
C67 C 0.58953(16) 0.8517(5) 0.5780(3) 0.102(3) Uani 1 1 d . . . . .
H67A H 0.6059 0.8737 0.6106 0.122 Uiso 1 1 calc R . . . .
H67B H 0.5813 0.8931 0.5520 0.122 Uiso 1 1 calc R . . . .
C68 C 0.56408(19) 0.8240(6) 0.5891(3) 0.118(3) Uani 1 1 d . . . . .
H68A H 0.5549 0.8647 0.6036 0.141 Uiso 1 1 calc R . . . .
H68B H 0.5718 0.7830 0.6155 0.141 Uiso 1 1 calc R . . . .
C69 C 0.51761(19) 0.7495(7) 0.5548(3) 0.150(5) Uani 1 1 d . . . . .
H69A H 0.5065 0.7802 0.5725 0.180 Uiso 1 1 calc R . . . .
H69B H 0.5293 0.7076 0.5783 0.180 Uiso 1 1 calc R . . . .
C70 C 0.4943(2) 0.7206(6) 0.5032(5) 0.149(4) Uani 1 1 d . . . . .
H70A H 0.4748 0.6994 0.5064 0.178 Uiso 1 1 calc R . . . .
H70B H 0.4876 0.7614 0.4765 0.178 Uiso 1 1 calc R . . . .
C71 C 0.4903(2) 0.6204(5) 0.4429(4) 0.119(3) Uani 1 1 d D . . . .
H71A H 0.4719 0.5989 0.4494 0.142 Uiso 0.610(9) 1 calc R . P A 1
H71B H 0.4814 0.6542 0.4119 0.142 Uiso 0.610(9) 1 calc R . P A 1
H71C H 0.4861 0.6472 0.4094 0.142 Uiso 0.390(9) 1 calc R . P A 2
H71D H 0.4696 0.6054 0.4448 0.142 Uiso 0.390(9) 1 calc R . P A 2
C72 C 0.5090(7) 0.5584(11) 0.4318(10) 0.135(4) Uani 0.610(9) 1 d D U P A 1
C73 C 0.5232(4) 0.5023(6) 0.4260(9) 0.130(4) Uani 0.610(9) 1 d D U P A 1
C74 C 0.5369(4) 0.4396(6) 0.4153(9) 0.127(4) Uani 0.610(9) 1 d D U P A 1
C75 C 0.5523(4) 0.3854(7) 0.4126(9) 0.138(4) Uani 0.610(9) 1 d D U P A 1
C76 C 0.5731(4) 0.3208(7) 0.4104(9) 0.142(4) Uani 0.610(9) 1 d D U P A 1
H76A H 0.5658 0.3027 0.3736 0.170 Uiso 0.610(9) 1 calc R . P A 1
H76B H 0.5958 0.3378 0.4221 0.170 Uiso 0.610(9) 1 calc R . P A 1
C77 C 0.5921(4) 0.2043(7) 0.4452(6) 0.208(7) Uani 1 1 d . . . . .
H77A H 0.5955 0.1726 0.4764 0.250 Uiso 1 1 calc R . . . .
H77B H 0.6133 0.2261 0.4496 0.250 Uiso 1 1 calc R . . . .
C78 C 0.5792(4) 0.1534(7) 0.3944(8) 0.221(8) Uani 1 1 d . . . . .
H78A H 0.5891 0.1024 0.4026 0.266 Uiso 1 1 calc R . . . .
H78B H 0.5554 0.1479 0.3813 0.266 Uiso 1 1 calc R . . . .
C79 C 0.5643(3) 0.1764(10) 0.3041(5) 0.195(6) Uani 1 1 d . . . . .
H79A H 0.5434 0.1990 0.3009 0.234 Uiso 1 1 calc R . . . .
H79B H 0.5608 0.1214 0.2975 0.234 Uiso 1 1 calc R . . . .
C80 C 0.5750(3) 0.2120(7) 0.2616(5) 0.165(5) Uani 1 1 d . . . . .
H80A H 0.5958 0.1899 0.2641 0.198 Uiso 1 1 calc R . . . .
H80B H 0.5584 0.2025 0.2258 0.198 Uiso 1 1 calc R . . . .
C81 C 0.57673(19) 0.3258(5) 0.2289(3) 0.098(2) Uani 1 1 d . . . . .
H81A H 0.5751 0.3806 0.2348 0.118 Uiso 1 1 calc R . . . .
H81B H 0.5567 0.3106 0.1988 0.118 Uiso 1 1 calc R . . . .
C82 C 0.60496(15) 0.3125(3) 0.2151(2) 0.0675(14) Uani 1 1 d . . . . .
H82A H 0.6036 0.2611 0.2002 0.081 Uiso 1 1 calc R . . . .
H82B H 0.6048 0.3494 0.1881 0.081 Uiso 1 1 calc R . . . .
C83 C 0.66325(13) 0.3144(2) 0.25093(18) 0.0526(11) Uani 1 1 d . . . . .
H83A H 0.6598 0.2763 0.2230 0.063 Uiso 1 1 calc R . . . .
H83B H 0.6814 0.2968 0.2832 0.063 Uiso 1 1 calc R . . . .
C84 C 0.67240(14) 0.3894(2) 0.23378(18) 0.0562(12) Uani 1 1 d . . . . .
H84A H 0.6935 0.3845 0.2305 0.067 Uiso 1 1 calc R . . . .
H84B H 0.6558 0.4040 0.1990 0.067 Uiso 1 1 calc R . . . .
P4 P 0.54567(3) 0.73487(10) 0.20878(6) 0.0725(4) Uani 1 1 d D . . . .
F19 F 0.53031(15) 0.8106(4) 0.2207(3) 0.097(2) Uani 0.612(6) 1 d . . P B 1
F19A F 0.51390(14) 0.7311(5) 0.2225(3) 0.076(3) Uani 0.388(6) 1 d D . P B 2
F20 F 0.56038(12) 0.6718(3) 0.18514(19) 0.0722(16) Uani 0.612(6) 1 d . . P B 1
F20A F 0.58001(14) 0.7271(5) 0.2075(3) 0.070(3) Uani 0.388(6) 1 d D . P B 2
F21 F 0.57924(12) 0.7814(4) 0.2247(2) 0.0873(19) Uani 0.612(6) 1 d . . P B 1
F21A F 0.56503(16) 0.7624(5) 0.2705(2) 0.071(2) Uani 0.388(6) 1 d D . P B 2
F22 F 0.55438(12) 0.7004(6) 0.2599(2) 0.089(3) Uani 0.612(6) 1 d . . P B 1
F22A F 0.5545(2) 0.6496(4) 0.2392(4) 0.093(3) Uani 0.388(6) 1 d D . P B 2
F23 F 0.51110(11) 0.6995(4) 0.1811(2) 0.084(2) Uani 0.612(6) 1 d . . P B 1
F23A F 0.52768(18) 0.6897(5) 0.1583(3) 0.096(4) Uani 0.388(6) 1 d D . P B 2
F24 F 0.53578(11) 0.7793(3) 0.1473(2) 0.0698(16) Uani 0.612(6) 1 d . . P B 1
F24A F 0.5387(2) 0.8147(4) 0.1896(4) 0.102(4) Uani 0.388(6) 1 d D . P B 2
P3A P 0.7149(2) 0.5321(4) 0.6088(3) 0.0487(19) Uani 0.351(11) 1 d D . P C 2
F13A F 0.6860(4) 0.5826(5) 0.5717(5) 0.122(9) Uani 0.351(11) 1 d D . P C 2
F14A F 0.7449(3) 0.4851(10) 0.6477(7) 0.043(3) Uani 0.351(11) 1 d D . P C 2
F15A F 0.7344(3) 0.6060(4) 0.6356(3) 0.063(3) Uani 0.351(11) 1 d D . P C 2
F16A F 0.6997(2) 0.5276(7) 0.6518(4) 0.046(3) Uani 0.351(11) 1 d D . P C 2
F17A F 0.6964(6) 0.4574(10) 0.5826(9) 0.059(5) Uani 0.351(11) 1 d D . P C 2
F18A F 0.7296(5) 0.5340(7) 0.5650(4) 0.110(6) Uani 0.351(11) 1 d D . P C 2
P3 P 0.70172(15) 0.5338(2) 0.61322(16) 0.0600(12) Uani 0.649(11) 1 d D . P C 1
F13 F 0.66636(18) 0.5681(4) 0.5863(2) 0.081(2) Uani 0.649(11) 1 d D . P C 1
F14 F 0.7368(3) 0.4973(8) 0.6387(5) 0.081(3) Uani 0.649(11) 1 d D . P C 1
F15 F 0.71406(17) 0.6086(2) 0.64825(19) 0.072(2) Uani 0.649(11) 1 d D . P C 1
F16 F 0.69293(19) 0.4976(4) 0.6594(3) 0.0648(19) Uani 0.649(11) 1 d D . P C 1
F17 F 0.6890(4) 0.4594(6) 0.5788(5) 0.084(4) Uani 0.649(11) 1 d D . P C 1
F18 F 0.7110(2) 0.5692(4) 0.5683(3) 0.098(3) Uani 0.649(11) 1 d D . P C 1
P1 P 0.64835(3) 0.06056(6) 0.23538(4) 0.0421(3) Uani 1 1 d . . . . .
F1 F 0.62675(8) 0.13205(17) 0.20904(13) 0.0783(9) Uani 1 1 d . . . . .
F2 F 0.66993(7) -0.01191(15) 0.26101(11) 0.0636(7) Uani 1 1 d . . . . .
F3 F 0.68015(8) 0.10898(19) 0.24769(14) 0.0825(10) Uani 1 1 d . . . . .
F4 F 0.64804(8) 0.08161(16) 0.29125(11) 0.0667(8) Uani 1 1 d . . . . .
F5 F 0.61656(6) 0.01212(16) 0.22411(11) 0.0600(7) Uani 1 1 d . . . . .
F6 F 0.64880(8) 0.03803(16) 0.18004(11) 0.0671(8) Uani 1 1 d . . . . .
P2 P 0.68772(3) 0.09676(6) 0.48955(4) 0.0413(3) Uani 1 1 d . . . . .
F7 F 0.68521(7) 0.18667(13) 0.48672(10) 0.0575(7) Uani 1 1 d . . . . .
F8 F 0.69083(7) 0.00643(13) 0.49157(11) 0.0569(7) Uani 1 1 d . . . . .
F9 F 0.72221(6) 0.10189(15) 0.48583(10) 0.0563(7) Uani 1 1 d . . . . .
F10 F 0.70496(8) 0.10062(14) 0.55161(10) 0.0668(8) Uani 1 1 d . . . . .
F11 F 0.65353(8) 0.09055(19) 0.4922(2) 0.1051(14) Uani 1 1 d . . . . .
F12 F 0.67120(8) 0.09288(14) 0.42686(11) 0.0753(9) Uani 1 1 d . . . . .
C72A C 0.5130(9) 0.5553(17) 0.4513(16) 0.135(5) Uani 0.390(9) 1 d D U P A 2
C73A C 0.5348(5) 0.5086(10) 0.4688(12) 0.137(4) Uani 0.390(9) 1 d D U P A 2
C74A C 0.5496(5) 0.4487(10) 0.4572(13) 0.129(4) Uani 0.390(9) 1 d D U P A 2
C75A C 0.5712(6) 0.4018(11) 0.4669(14) 0.143(4) Uani 0.390(9) 1 d D U P A 2
C76A C 0.5952(6) 0.3392(12) 0.4781(14) 0.148(5) Uani 0.390(9) 1 d D U P A 2
H76C H 0.6054 0.3283 0.5163 0.177 Uiso 0.390(9) 1 calc R . P A 2
H76D H 0.6122 0.3516 0.4652 0.177 Uiso 0.390(9) 1 calc R . P A 2

loop_
_atom_site_aniso_label
_atom_site_aniso_U_11
_atom_site_aniso_U_22
_atom_site_aniso_U_33
_atom_site_aniso_U_23
_atom_site_aniso_U_13
_atom_site_aniso_U_12
N1 0.0403(17) 0.0358(17) 0.0496(19) -0.0009(14) 0.0344(16) -0.0008(13)
N2 0.057(2) 0.0299(16) 0.0484(19) 0.0006(14) 0.0418(17) 0.0009(14)
N3 0.0543(19) 0.0281(16) 0.0447(19) -0.0023(14) 0.0406(16) -0.0016(14)
N4 0.0404(17) 0.0302(16) 0.0475(18) 0.0063(14) 0.0336(15) 0.0041(13)
C1 0.044(2) 0.0294(19) 0.060(3) 0.0034(17) 0.034(2) 0.0085(16)
C2 0.040(2) 0.0290(18) 0.050(2) 0.0012(16) 0.0327(18) 0.0067(15)
C3 0.040(2) 0.043(2) 0.042(2) 0.0069(17) 0.0191(18) 0.0037(17)
C4 0.035(2) 0.045(2) 0.055(3) -0.0015(19) 0.0199(18) 0.0018(17)
C5 0.040(2) 0.0318(19) 0.051(2) 0.0005(17) 0.0331(18) 0.0080(16)
C6 0.052(2) 0.035(2) 0.044(2) -0.0011(17) 0.0341(19) 0.0086(17)
C7 0.0363(19) 0.0321(19) 0.045(2) -0.0060(16) 0.0252(17) 0.0026(15)
C8 0.043(2) 0.040(2) 0.066(3) -0.0011(19) 0.041(2) 0.0048(17)
C9 0.046(2) 0.048(2) 0.044(2) 0.0070(18) 0.0301(19) 0.0065(18)
C10 0.040(2) 0.046(2) 0.041(2) -0.0016(17) 0.0290(17) 0.0005(17)
C11 0.0346(19) 0.0331(19) 0.043(2) -0.0003(16) 0.0265(17) -0.0067(15)
C12 0.038(2) 0.039(2) 0.042(2) -0.0013(17) 0.0230(17) 0.0018(16)
C13 0.041(2) 0.045(2) 0.044(2) -0.0075(18) 0.0266(18) -0.0030(17)
C14 0.042(2) 0.0304(18) 0.0346(19) -0.0004(15) 0.0282(17) -0.0038(15)
C15 0.038(2) 0.040(2) 0.035(2) -0.0010(16) 0.0201(16) -0.0026(16)
C16 0.046(2) 0.037(2) 0.036(2) -0.0065(16) 0.0254(18) -0.0047(16)
C17 0.046(2) 0.0279(18) 0.038(2) 0.0005(15) 0.0305(17) -0.0031(15)
C18 0.041(2) 0.036(2) 0.035(2) -0.0022(16) 0.0190(16) -0.0012(16)
C19 0.043(2) 0.0329(19) 0.037(2) -0.0061(15) 0.0229(17) -0.0026(16)
C20 0.050(2) 0.0323(19) 0.0326(18) 0.0044(15) 0.0310(17) -0.0005(16)
C21 0.051(2) 0.035(2) 0.038(2) -0.0001(16) 0.0284(18) -0.0039(17)
C22 0.058(3) 0.033(2) 0.040(2) -0.0054(16) 0.035(2) -0.0052(17)
C23 0.052(2) 0.031(2) 0.047(2) 0.0038(17) 0.0341(19) 0.0005(17)
C24 0.047(2) 0.0268(18) 0.0370(19) 0.0025(15) 0.0275(17) -0.0017(15)
C25 0.069(3) 0.0276(19) 0.065(3) 0.0012(18) 0.053(2) 0.0066(18)
C26 0.061(3) 0.0234(18) 0.060(3) 0.0004(17) 0.047(2) 0.0062(17)
C27 0.057(3) 0.034(2) 0.051(2) 0.0027(17) 0.040(2) 0.0100(18)
C28 0.058(2) 0.034(2) 0.058(3) -0.0005(18) 0.042(2) 0.0082(18)
C29 0.059(2) 0.0262(18) 0.055(2) -0.0069(17) 0.045(2) 0.0040(17)
C30 0.064(3) 0.035(2) 0.050(2) -0.0010(18) 0.045(2) 0.0089(19)
C31 0.056(2) 0.0282(19) 0.057(3) -0.0056(17) 0.041(2) 0.0010(17)
C32 0.064(3) 0.033(2) 0.059(3) -0.0019(18) 0.049(2) 0.0081(18)
C33 0.046(2) 0.036(2) 0.044(2) -0.0010(16) 0.0338(18) 0.0008(16)
C34 0.044(2) 0.0306(19) 0.041(2) -0.0048(16) 0.0308(17) -0.0025(16)
C35 0.0397(19) 0.0270(18) 0.039(2) -0.0039(15) 0.0287(17) -0.0064(15)
C36 0.046(2) 0.035(2) 0.039(2) -0.0033(16) 0.0291(18) -0.0011(16)
C37 0.055(2) 0.035(2) 0.043(2) -0.0099(17) 0.037(2) -0.0044(18)
C38 0.0400(19) 0.0262(17) 0.0357(19) 0.0004(14) 0.0286(16) -0.0007(14)
C39 0.0365(19) 0.034(2) 0.040(2) -0.0038(16) 0.0216(16) 0.0040(15)
C40 0.042(2) 0.035(2) 0.038(2) -0.0061(16) 0.0259(17) 0.0004(16)
C41 0.0396(19) 0.0270(18) 0.0376(19) 0.0052(15) 0.0302(16) 0.0004(14)
C42 0.0360(19) 0.0304(18) 0.0361(19) 0.0053(15) 0.0229(16) -0.0026(15)
C43 0.045(2) 0.0272(18) 0.0350(19) -0.0011(14) 0.0292(17) -0.0054(15)
C44 0.043(2) 0.0261(18) 0.0373(19) 0.0073(15) 0.0314(17) 0.0012(15)
C45 0.046(2) 0.036(2) 0.038(2) 0.0036(16) 0.0282(18) 0.0040(16)
C46 0.041(2) 0.038(2) 0.040(2) 0.0089(17) 0.0235(17) 0.0083(16)
C47 0.044(2) 0.0278(18) 0.051(2) -0.0029(16) 0.0327(19) -0.0002(16)
C48 0.042(2) 0.0315(19) 0.047(2) 0.0037(17) 0.0284(18) 0.0009(16)
O1 0.079(2) 0.0346(15) 0.068(2) -0.0028(13) 0.0547(18) 0.0066(14)
O2 0.0400(15) 0.0398(15) 0.0447(16) -0.0006(12) 0.0244(14) 0.0018(11)
O3 0.0448(15) 0.0395(15) 0.0470(15) -0.0024(12) 0.0269(13) 0.0097(12)
O4 0.090(2) 0.0494(18) 0.0498(19) -0.0102(15) 0.0330(19) -0.0046(17)
O5 0.0481(15) 0.0501(16) 0.0433(15) -0.0032(12) 0.0324(13) 0.0062(12)
O6 0.0506(17) 0.078(2) 0.0423(16) -0.0055(15) 0.0228(14) 0.0130(15)
O7 0.057(2) 0.229(6) 0.066(2) 0.026(3) 0.045(2) 0.033(3)
O8 0.114(4) 0.135(5) 0.183(6) -0.009(4) 0.099(4) -0.003(4)
O9 0.317(14) 0.148(7) 0.391(16) 0.064(9) 0.260(13) 0.084(8)
O10 0.149(6) 0.199(8) 0.187(8) 0.012(7) 0.079(6) -0.017(6)
O11 0.111(4) 0.138(5) 0.142(5) -0.048(4) 0.079(4) -0.019(4)
O12 0.084(2) 0.0466(17) 0.0447(17) -0.0073(13) 0.0377(17) -0.0001(15)
N5 0.085(3) 0.0291(17) 0.048(2) -0.0028(14) 0.049(2) 0.0016(16)
N6 0.0371(16) 0.0266(15) 0.0414(17) -0.0004(12) 0.0284(14) 0.0008(12)
C49 0.074(3) 0.028(2) 0.054(3) 0.0033(17) 0.053(2) 0.0003(19)
C50 0.056(2) 0.0275(19) 0.049(2) 0.0045(16) 0.042(2) 0.0008(16)
C51 0.053(2) 0.0290(19) 0.059(3) 0.0082(17) 0.043(2) 0.0066(16)
C52 0.043(2) 0.0316(19) 0.046(2) 0.0071(16) 0.0305(18) 0.0033(16)
C53 0.042(2) 0.0273(18) 0.042(2) 0.0049(15) 0.0326(17) 0.0007(15)
C54 0.039(2) 0.0305(19) 0.043(2) 0.0036(16) 0.0318(19) -0.0036(15)
C55 0.0375(19) 0.0299(18) 0.043(2) -0.0006(15) 0.0311(17) -0.0004(16)
C56 0.0398(19) 0.0262(17) 0.042(2) 0.0032(15) 0.0325(17) -0.0021(14)
C57 0.037(2) 0.0338(19) 0.042(2) 0.0015(16) 0.0269(17) -0.0033(15)
C58 0.040(2) 0.038(2) 0.042(2) -0.0027(17) 0.0257(17) -0.0090(16)
C59 0.055(2) 0.0295(19) 0.045(2) -0.0007(16) 0.038(2) -0.0104(17)
C60 0.075(3) 0.034(2) 0.042(2) -0.0030(17) 0.040(2) -0.009(2)
C61 0.050(2) 0.0252(18) 0.042(2) 0.0015(15) 0.0362(18) -0.0053(15)
C62 0.043(2) 0.0259(17) 0.041(2) 0.0041(15) 0.0337(17) -0.0017(15)
C63 0.0368(19) 0.0318(19) 0.043(2) -0.0046(16) 0.0270(17) -0.0029(15)
C64 0.041(2) 0.039(2) 0.041(2) 0.0008(17) 0.0268(17) 0.0011(16)
C65 0.048(2) 0.082(3) 0.036(2) 0.001(2) 0.0286(19) 0.013(2)
C66 0.052(3) 0.087(3) 0.040(2) 0.013(2) 0.034(2) 0.011(2)
C67 0.073(4) 0.136(6) 0.079(4) -0.054(4) 0.013(3) 0.028(4)
C68 0.091(5) 0.185(9) 0.088(5) -0.034(5) 0.047(4) 0.032(5)
C69 0.087(5) 0.316(15) 0.074(4) -0.047(7) 0.061(4) -0.077(7)
C70 0.127(8) 0.148(8) 0.232(13) -0.001(8) 0.136(9) 0.017(6)
C71 0.120(6) 0.100(6) 0.157(8) -0.002(6) 0.077(6) -0.015(5)
C72 0.135(7) 0.088(5) 0.246(12) 0.041(8) 0.143(9) 0.009(5)
C73 0.126(7) 0.083(5) 0.249(11) 0.047(7) 0.147(8) 0.007(4)
C74 0.123(7) 0.083(5) 0.251(10) 0.057(6) 0.153(8) 0.008(4)
C75 0.149(7) 0.091(5) 0.245(10) 0.042(7) 0.153(8) 0.009(5)
C76 0.155(8) 0.097(6) 0.244(11) 0.044(8) 0.153(9) 0.016(6)
C77 0.32(2) 0.132(9) 0.239(15) 0.052(10) 0.181(15) 0.121(12)
C78 0.290(18) 0.123(9) 0.36(2) 0.100(13) 0.249(19) 0.076(11)
C79 0.124(9) 0.298(19) 0.166(11) -0.054(12) 0.061(8) -0.082(10)
C80 0.166(10) 0.175(11) 0.202(12) -0.063(10) 0.123(10) -0.026(8)
C81 0.112(5) 0.117(6) 0.064(4) -0.006(4) 0.033(4) 0.044(4)
C82 0.104(4) 0.053(3) 0.051(3) -0.009(2) 0.037(3) 0.003(3)
C83 0.090(3) 0.038(2) 0.048(2) -0.0069(19) 0.047(2) -0.001(2)
C84 0.101(4) 0.041(2) 0.048(2) -0.0052(19) 0.052(3) 0.001(2)
P4 0.0333(6) 0.1021(12) 0.0796(10) -0.0287(8) 0.0198(6) -0.0015(6)
F19 0.069(4) 0.117(5) 0.081(4) -0.007(4) 0.004(3) 0.025(4)
F19A 0.032(4) 0.106(7) 0.092(6) -0.020(5) 0.026(4) 0.006(4)
F20 0.059(3) 0.090(4) 0.061(3) -0.002(3) 0.017(2) 0.011(3)
F20A 0.049(4) 0.106(8) 0.067(5) 0.013(5) 0.035(4) 0.011(5)
F21 0.041(3) 0.112(5) 0.094(4) -0.020(4) 0.010(3) -0.012(3)
F21A 0.048(4) 0.072(5) 0.086(6) -0.020(4) 0.018(4) -0.001(4)
F22 0.043(3) 0.180(9) 0.044(3) 0.025(4) 0.018(2) 0.029(4)
F22A 0.064(5) 0.075(6) 0.139(10) -0.007(6) 0.039(6) 0.005(4)
F23 0.042(3) 0.121(5) 0.079(4) 0.026(4) 0.014(3) -0.008(3)
F23A 0.059(5) 0.158(10) 0.062(5) -0.024(5) 0.014(4) 0.027(5)
F24 0.051(3) 0.091(4) 0.064(3) 0.013(3) 0.020(2) -0.004(2)
F24A 0.089(7) 0.116(9) 0.129(11) 0.040(8) 0.072(7) 0.029(6)
P3A 0.087(5) 0.025(2) 0.037(3) 0.0028(17) 0.027(3) -0.008(3)
F13A 0.19(2) 0.026(5) 0.060(8) 0.001(5) -0.044(11) -0.016(9)
F14A 0.050(6) 0.052(7) 0.038(7) -0.006(5) 0.029(5) 0.005(5)
F15A 0.096(8) 0.038(4) 0.057(5) -0.003(3) 0.032(5) -0.012(4)
F16A 0.049(5) 0.070(8) 0.032(6) 0.001(5) 0.029(4) 0.011(5)
F17A 0.092(9) 0.025(7) 0.045(9) -0.005(5) 0.011(6) 0.002(5)
F18A 0.235(17) 0.064(7) 0.087(7) -0.009(5) 0.122(10) -0.031(9)
P3 0.095(3) 0.0385(13) 0.042(2) 0.0011(10) 0.0225(17) 0.0167(17)
F13 0.107(5) 0.047(3) 0.068(3) 0.005(3) 0.012(3) 0.028(3)
F14 0.102(7) 0.095(6) 0.046(4) 0.015(4) 0.030(5) 0.038(5)
F15 0.108(5) 0.042(2) 0.065(3) -0.011(2) 0.033(3) 0.001(2)
F16 0.087(5) 0.060(4) 0.050(3) 0.014(3) 0.030(3) 0.014(3)
F17 0.144(10) 0.044(5) 0.047(5) -0.003(4) 0.021(5) 0.016(5)
F18 0.169(8) 0.078(5) 0.062(4) 0.018(3) 0.062(5) 0.023(5)
P1 0.0547(6) 0.0363(6) 0.0474(6) 0.0051(4) 0.0330(5) -0.0018(4)
F1 0.108(2) 0.0570(17) 0.098(2) 0.0247(16) 0.071(2) 0.0335(16)
F2 0.0705(17) 0.0604(16) 0.0805(19) 0.0291(14) 0.0519(15) 0.0155(13)
F3 0.080(2) 0.082(2) 0.098(2) 0.0122(18) 0.0491(18) -0.0315(17)
F4 0.103(2) 0.0560(16) 0.0614(16) -0.0133(13) 0.0542(16) -0.0240(15)
F5 0.0573(15) 0.0652(17) 0.0639(16) -0.0012(13) 0.0310(13) -0.0124(13)
F6 0.101(2) 0.0630(17) 0.0621(17) 0.0122(13) 0.0588(16) 0.0122(15)
P2 0.0507(6) 0.0309(5) 0.0543(6) 0.0073(4) 0.0337(5) 0.0033(4)
F7 0.0887(19) 0.0327(13) 0.0591(15) 0.0073(11) 0.0376(14) 0.0075(12)
F8 0.0711(17) 0.0332(13) 0.0782(18) 0.0091(12) 0.0419(14) 0.0051(11)
F9 0.0593(15) 0.0652(16) 0.0622(16) -0.0019(12) 0.0431(13) -0.0066(12)
F10 0.124(2) 0.0456(14) 0.0527(15) 0.0106(11) 0.0584(16) 0.0279(15)
F11 0.072(2) 0.070(2) 0.208(4) 0.039(2) 0.092(3) 0.0202(16)
F12 0.097(2) 0.0375(14) 0.0639(17) 0.0026(12) 0.0021(16) -0.0043(14)
C72A 0.132(7) 0.091(6) 0.250(12) 0.041(8) 0.150(9) 0.006(5)
C73A 0.134(7) 0.090(5) 0.254(11) 0.050(7) 0.148(8) 0.001(5)
C74A 0.128(7) 0.082(5) 0.251(11) 0.061(7) 0.153(8) 0.001(5)
C75A 0.145(8) 0.094(6) 0.251(11) 0.044(7) 0.142(9) 0.010(5)
C76A 0.153(9) 0.096(7) 0.250(12) 0.042(9) 0.140(10) 0.012(6)

loop_
_atom_type_symbol
_atom_type_description
_atom_type_scat_dispersion_real
_atom_type_scat_dispersion_imag
_atom_type_scat_source
C C 0.0181 0.0091 'International Tables Vol C Tables 4.2.6.8 and 6.1.1.4'
H H 0.0000 0.0000 'International Tables Vol C Tables 4.2.6.8 and 6.1.1.4'
N N 0.0311 0.0180 'International Tables Vol C Tables 4.2.6.8 and 6.1.1.4'
O O 0.0492 0.0322 'International Tables Vol C Tables 4.2.6.8 and 6.1.1.4'
F F 0.0727 0.0534 'International Tables Vol C Tables 4.2.6.8 and 6.1.1.4'
P P 0.2955 0.4335 'International Tables Vol C Tables 4.2.6.8 and 6.1.1.4'

loop_
_geom_angle_atom_site_label_1
_geom_angle_atom_site_label_2
_geom_angle_atom_site_label_3
_geom_angle
C9 N1 C8 119.2(3)
C9 N1 C13 120.6(3)
C13 N1 C8 120.0(3)
C22 N2 C23 120.3(3)
C22 N2 C25 120.5(3)
C23 N2 C25 119.1(4)
C33 N3 C32 118.8(3)
C37 N3 C32 120.5(3)
C37 N3 C33 120.6(3)
C46 N4 C1 118.9(3)
C46 N4 C47 119.9(3)
C47 N4 C1 121.1(3)
N4 C1 H1A 109.9
N4 C1 H1B 109.9
N4 C1 C2 109.0(3)
H1A C1 H1B 108.3
C2 C1 H1A 109.9
C2 C1 H1B 109.9
C3 C2 C1 120.2(4)
C7 C2 C1 119.9(4)
C7 C2 C3 119.5(3)
C2 C3 H3 119.8
C4 C3 C2 120.4(4)
C4 C3 H3 119.8
C3 C4 H4 119.8
C5 C4 C3 120.4(4)
C5 C4 H4 119.8
C4 C5 C6 119.3(4)
C4 C5 C8 120.2(4)
C6 C5 C8 120.2(4)
C5 C6 H6 120.0
C5 C6 C7 120.1(4)
C7 C6 H6 120.0
C2 C7 C6 120.1(4)
C2 C7 H7 119.9
C6 C7 H7 119.9
N1 C8 H8A 110.0
N1 C8 H8B 110.0
C5 C8 N1 108.6(3)
C5 C8 H8A 110.0
C5 C8 H8B 110.0
H8A C8 H8B 108.4
N1 C9 H9 119.5
N1 C9 C10 121.0(4)
C10 C9 H9 119.5
C9 C10 H10 119.9
C9 C10 C11 120.1(4)
C11 C10 H10 119.9
C10 C11 C12 117.3(3)
C10 C11 C14 121.0(3)
C12 C11 C14 121.7(3)
C11 C12 H12 119.8
C13 C12 C11 120.4(4)
C13 C12 H12 119.8
N1 C13 C12 120.5(4)
N1 C13 H13 119.8
C12 C13 H13 119.8
C15 C14 C11 121.1(3)
C19 C14 C11 120.7(3)
C19 C14 C15 118.2(3)
C14 C15 H15 119.7
C16 C15 C14 120.7(4)
C16 C15 H15 119.7
C15 C16 H16 119.3
C15 C16 C17 121.4(3)
C17 C16 H16 119.3
C16 C17 C18 118.0(3)
C16 C17 C20 120.9(3)
C18 C17 C20 121.2(3)
C17 C18 H18 119.7
C19 C18 C17 120.6(4)
C19 C18 H18 119.7
C14 C19 H19 119.4
C18 C19 C14 121.2(3)
C18 C19 H19 119.4
C21 C20 C17 121.2(4)
C21 C20 C24 117.2(3)
C24 C20 C17 121.5(3)
C20 C21 H21 120.0
C22 C21 C20 119.9(4)
C22 C21 H21 120.0
N2 C22 C21 121.5(4)
N2 C22 H22 119.3
C21 C22 H22 119.3
N2 C23 H23 119.6
N2 C23 C24 120.8(4)
C24 C23 H23 119.6
C20 C24 H24 119.9
C23 C24 C20 120.2(4)
C23 C24 H24 119.9
N2 C25 H25A 110.1
N2 C25 H25B 110.1
N2 C25 C26 108.0(3)
H25A C25 H25B 108.4
C26 C25 H25A 110.1
C26 C25 H25B 110.1
C27 C26 C25 120.3(4)
C31 C26 C25 120.2(4)
C31 C26 C27 119.2(4)
C26 C27 H27 119.5
C26 C27 C28 120.9(4)
C28 C27 H27 119.5
C27 C28 H28 120.1
C29 C28 C27 119.8(4)
C29 C28 H28 120.1
C28 C29 C30 119.6(4)
C28 C29 C32 120.1(4)
C30 C29 C32 120.2(4)
C29 C30 H30 120.0
C29 C30 C31 120.0(4)
C31 C30 H30 120.0
C26 C31 C30 120.1(4)
C26 C31 H31 120.0
C30 C31 H31 120.0
N3 C32 C29 109.6(3)
N3 C32 H32A 109.8
N3 C32 H32B 109.8
C29 C32 H32A 109.8
C29 C32 H32B 109.8
H32A C32 H32B 108.2
N3 C33 H33 119.7
N3 C33 C34 120.6(4)
C34 C33 H33 119.7
C33 C34 H34 119.8
C33 C34 C35 120.4(3)
C35 C34 H34 119.8
C34 C35 C38 121.8(3)
C36 C35 C34 117.0(3)
C36 C35 C38 121.1(3)
C35 C36 H36 119.8
C37 C36 C35 120.3(4)
C37 C36 H36 119.8
N3 C37 C36 120.9(3)
N3 C37 H37 119.5
C36 C37 H37 119.5
C39 C38 C35 120.8(3)
C43 C38 C35 121.0(3)
C43 C38 C39 118.2(3)
C38 C39 H39 119.7
C40 C39 C38 120.7(3)
C40 C39 H39 119.7
C39 C40 H40 119.5
C39 C40 C41 121.0(3)
C41 C40 H40 119.5
C40 C41 C42 117.9(3)
C40 C41 C44 121.1(3)
C42 C41 C44 120.9(3)
C41 C42 H42 119.7
C43 C42 C41 120.7(3)
C43 C42 H42 119.7
C38 C43 C42 121.4(3)
C38 C43 H43 119.3
C42 C43 H43 119.3
C45 C44 C41 120.9(3)
C45 C44 C48 116.4(3)
C48 C44 C41 122.6(3)
C44 C45 H45 119.6
C46 C45 C44 120.8(4)
C46 C45 H45 119.6
N4 C46 C45 121.4(4)
N4 C46 H46 119.3
C45 C46 H46 119.3
N4 C47 H47 119.4
N4 C47 C48 121.2(4)
C48 C47 H47 119.4
C44 C48 H48 119.9
C47 C48 C44 120.3(4)
C47 C48 H48 119.9
C64 O5 C65 113.7(3)
C67 O6 C66 115.9(4)
C69 O7 C68 106.7(5)
C70 O8 C71 112.5(7)
C77 O9 C76 111.6(10)
C77 O9 C76A 106.7(13)
C79 O10 C78 112.7(12)
C81 O11 C80 110.0(8)
C83 O12 C82 114.0(3)
C49 N5 C84 116.7(4)
C60 N5 C49 125.2(3)
C60 N5 C84 117.9(4)
C54 N6 C63 117.4(3)
C55 N6 C54 125.9(3)
C55 N6 C63 116.6(3)
O1 C49 N5 120.6(4)
O1 C49 C50 122.3(4)
N5 C49 C50 117.1(4)
C51 C50 C49 119.9(4)
C51 C50 C61 120.8(4)
C61 C50 C49 119.3(4)
C50 C51 H51 119.6
C50 C51 C52 120.8(4)
C52 C51 H51 119.6
C51 C52 H52 120.2
C53 C52 C51 119.5(4)
C53 C52 H52 120.2
C52 C53 C54 119.3(4)
C52 C53 C62 120.1(3)
C62 C53 C54 120.6(3)
O2 C54 N6 121.2(3)
O2 C54 C53 123.3(3)
N6 C54 C53 115.5(3)
O3 C55 N6 120.9(3)
O3 C55 C56 121.9(3)
N6 C55 C56 117.2(3)
C57 C56 C55 120.0(3)
C57 C56 C62 121.0(3)
C62 C56 C55 118.9(3)
C56 C57 H57 119.6
C56 C57 C58 120.7(4)
C58 C57 H57 119.6
C57 C58 H58 120.0
C59 C58 C57 120.1(4)
C59 C58 H58 120.0
C58 C59 C60 119.9(4)
C58 C59 C61 120.1(3)
C61 C59 C60 120.0(4)
O4 C60 N5 121.1(4)
O4 C60 C59 122.0(4)
N5 C60 C59 116.9(4)
C50 C61 C59 121.5(3)
C50 C61 C62 118.5(4)
C59 C61 C62 120.0(3)
C53 C62 C56 121.8(3)
C53 C62 C61 120.1(3)
C61 C62 C56 118.0(3)
N6 C63 H63A 109.8
N6 C63 H63B 109.8
N6 C63 C64 109.3(3)
H63A C63 H63B 108.3
C64 C63 H63A 109.8
C64 C63 H63B 109.8
O5 C64 C63 107.0(3)
O5 C64 H64A 110.3
O5 C64 H64B 110.3
C63 C64 H64A 110.3
C63 C64 H64B 110.3
H64A C64 H64B 108.6
O5 C65 H65A 108.6
O5 C65 H65B 108.6
O5 C65 C66 114.6(4)
H65A C65 H65B 107.6
C66 C65 H65A 108.6
C66 C65 H65B 108.6
O6 C66 C65 113.1(4)
O6 C66 H66A 108.9
O6 C66 H66B 108.9
C65 C66 H66A 108.9
C65 C66 H66B 108.9
H66A C66 H66B 107.8
O6 C67 H67A 108.6
O6 C67 H67B 108.6
H67A C67 H67B 107.5
C68 C67 O6 114.8(7)
C68 C67 H67A 108.6
C68 C67 H67B 108.6
O7 C68 H68A 110.1
O7 C68 H68B 110.1
C67 C68 O7 108.1(6)
C67 C68 H68A 110.1
C67 C68 H68B 110.1
H68A C68 H68B 108.4
O7 C69 H69A 111.2
O7 C69 H69B 111.2
O7 C69 C70 102.7(6)
H69A C69 H69B 109.1
C70 C69 H69A 111.2
C70 C69 H69B 111.2
O8 C70 C69 104.4(9)
O8 C70 H70A 110.9
O8 C70 H70B 110.9
C69 C70 H70A 110.9
C69 C70 H70B 110.9
H70A C70 H70B 108.9
O8 C71 H71A 109.5
O8 C71 H71B 109.5
O8 C71 H71C 112.5
O8 C71 H71D 112.5
O8 C71 C72A 96.5(19)
H71A C71 H71B 108.1
H71C C71 H71D 110.0
C72 C71 O8 110.7(14)
C72 C71 H71A 109.5
C72 C71 H71B 109.5
C72A C71 H71C 112.5
C72A C71 H71D 112.5
C73 C72 C71 173(2)
C72 C73 C74 175(3)
C75 C74 C73 171(3)
C74 C75 C76 176.8(17)
O9 C76 C75 110.3(10)
O9 C76 H76A 109.6
O9 C76 H76B 109.6
C75 C76 H76A 109.6
C75 C76 H76B 109.6
H76A C76 H76B 108.1
O9 C77 H77A 109.2
O9 C77 H77B 109.2
O9 C77 C78 112.2(14)
H77A C77 H77B 107.9
C78 C77 H77A 109.2
C78 C77 H77B 109.2
O10 C78 C77 108.3(12)
O10 C78 H78A 110.0
O10 C78 H78B 110.0
C77 C78 H78A 110.0
C77 C78 H78B 110.0
H78A C78 H78B 108.4
O10 C79 H79A 109.3
O10 C79 H79B 109.3
O10 C79 C80 111.8(10)
H79A C79 H79B 107.9
C80 C79 H79A 109.3
C80 C79 H79B 109.3
O11 C80 C79 106.3(10)
O11 C80 H80A 110.5
O11 C80 H80B 110.5
C79 C80 H80A 110.5
C79 C80 H80B 110.5
H80A C80 H80B 108.7
O11 C81 H81A 108.8
O11 C81 H81B 108.8
O11 C81 C82 113.6(6)
H81A C81 H81B 107.7
C82 C81 H81A 108.8
C82 C81 H81B 108.8
O12 C82 C81 109.9(4)
O12 C82 H82A 109.7
O12 C82 H82B 109.7
C81 C82 H82A 109.7
C81 C82 H82B 109.7
H82A C82 H82B 108.2
O12 C83 H83A 109.2
O12 C83 H83B 109.2
O12 C83 C84 112.2(4)
H83A C83 H83B 107.9
C84 C83 H83A 109.2
C84 C83 H83B 109.2
N5 C84 C83 109.5(3)
N5 C84 H84A 109.8
N5 C84 H84B 109.8
C83 C84 H84A 109.8
C83 C84 H84B 109.8
H84A C84 H84B 108.2
F19 P4 F21 87.1(4)
F19 P4 F24 82.0(4)
F19A P4 F21A 85.5(4)
F19A P4 F22A 84.3(4)
F20 P4 F19 166.0(4)
F20 P4 F21 88.6(3)
F20 P4 F24 84.4(3)
F20A P4 F19A 166.5(4)
F20A P4 F21A 85.9(4)
F20A P4 F22A 83.9(4)
F21 P4 F24 83.5(3)
F21A P4 F22A 80.0(4)
F22 P4 F19 97.1(4)
F22 P4 F20 96.5(4)
F22 P4 F21 95.0(4)
F22 P4 F23 98.2(4)
F22 P4 F24 178.3(4)
F23 P4 F19 90.6(4)
F23 P4 F20 90.6(4)
F23 P4 F21 166.8(3)
F23 P4 F24 83.3(3)
F23A P4 F19A 89.8(4)
F23A P4 F20A 95.9(4)
F23A P4 F21A 165.2(5)
F23A P4 F22A 85.6(4)
F24A P4 F19A 92.5(4)
F24A P4 F20A 98.3(4)
F24A P4 F21A 92.2(5)
F24A P4 F22A 171.8(6)
F24A P4 F23A 102.0(5)
F13A P3A F14A 177.0(8)
F13A P3A F15A 89.9(6)
F13A P3A F16A 91.7(8)
F13A P3A F18A 88.6(8)
F14A P3A F16A 88.1(7)
F14A P3A F18A 91.6(9)
F15A P3A F14A 87.1(8)
F15A P3A F16A 90.7(6)
F15A P3A F18A 91.0(6)
F16A P3A F18A 178.2(7)
F17A P3A F13A 91.7(10)
F17A P3A F14A 91.3(10)
F17A P3A F15A 178.3(11)
F17A P3A F16A 90.0(10)
F17A P3A F18A 88.3(10)
F13 P3 F14 178.0(6)
F13 P3 F15 90.6(4)
F13 P3 F16 90.6(4)
F13 P3 F17 88.8(6)
F13 P3 F18 90.3(4)
F14 P3 F15 91.3(6)
F14 P3 F16 89.9(6)
F14 P3 F17 89.3(7)
F15 P3 F16 89.0(4)
F17 P3 F15 179.0(7)
F17 P3 F16 90.1(6)
F18 P3 F14 89.2(7)
F18 P3 F15 90.7(4)
F18 P3 F16 179.1(5)
F18 P3 F17 90.1(6)
F1 P1 F2 179.13(18)
F1 P1 F4 91.17(17)
F1 P1 F5 90.10(17)
F1 P1 F6 89.80(16)
F2 P1 F4 89.65(16)
F3 P1 F1 90.16(19)
F3 P1 F2 90.10(18)
F3 P1 F4 91.03(17)
F3 P1 F5 178.96(18)
F3 P1 F6 89.35(18)
F5 P1 F2 89.66(15)
F5 P1 F4 87.96(15)
F5 P1 F6 91.65(16)
F6 P1 F2 89.37(15)
F6 P1 F4 178.96(18)
F7 P2 F8 178.54(16)
F7 P2 F9 89.52(15)
F9 P2 F8 89.17(14)
F10 P2 F7 90.27(14)
F10 P2 F8 90.38(14)
F10 P2 F9 89.80(16)
F10 P2 F12 178.55(19)
F11 P2 F7 91.18(17)
F11 P2 F8 90.11(16)
F11 P2 F9 178.8(2)
F11 P2 F10 91.1(2)
F11 P2 F12 90.3(2)
F12 P2 F7 89.78(14)
F12 P2 F8 89.53(15)
F12 P2 F9 88.75(17)
C73A C72A C71 166(4)
C72A C73A C74A 146(3)
C75A C74A C73A 154(3)
C74A C75A C76A 175(2)
O9 C76A H76C 111.1
O9 C76A H76D 111.1
C75A C76A O9 103(2)
C75A C76A H76C 111.1
C75A C76A H76D 111.1
H76C C76A H76D 109.1

loop_
_geom_bond_atom_site_label_1
_geom_bond_atom_site_label_2
_geom_bond_distance
N1 C8 1.509(5)
N1 C9 1.338(5)
N1 C13 1.344(5)
N2 C22 1.336(5)
N2 C23 1.350(5)
N2 C25 1.502(5)
N3 C32 1.495(5)
N3 C33 1.345(5)
N3 C37 1.336(5)
N4 C1 1.496(5)
N4 C46 1.332(5)
N4 C47 1.345(5)
C1 H1A 0.9900
C1 H1B 0.9900
C1 C2 1.518(5)
C2 C3 1.387(6)
C2 C7 1.380(5)
C3 H3 0.9500
C3 C4 1.381(6)
C4 H4 0.9500
C4 C5 1.381(6)
C5 C6 1.391(6)
C5 C8 1.505(5)
C6 H6 0.9500
C6 C7 1.395(5)
C7 H7 0.9500
C8 H8A 0.9900
C8 H8B 0.9900
C9 H9 0.9500
C9 C10 1.365(6)
C10 H10 0.9500
C10 C11 1.394(6)
C11 C12 1.395(5)
C11 C14 1.496(5)
C12 H12 0.9500
C12 C13 1.369(6)
C13 H13 0.9500
C14 C15 1.398(5)
C14 C19 1.391(5)
C15 H15 0.9500
C15 C16 1.374(5)
C16 H16 0.9500
C16 C17 1.388(6)
C17 C18 1.407(5)
C17 C20 1.482(5)
C18 H18 0.9500
C18 C19 1.373(5)
C19 H19 0.9500
C20 C21 1.398(5)
C20 C24 1.405(6)
C21 H21 0.9500
C21 C22 1.382(6)
C22 H22 0.9500
C23 H23 0.9500
C23 C24 1.380(5)
C24 H24 0.9500
C25 H25A 0.9900
C25 H25B 0.9900
C25 C26 1.517(5)
C26 C27 1.379(6)
C26 C31 1.378(6)
C27 H27 0.9500
C27 C28 1.386(6)
C28 H28 0.9500
C28 C29 1.379(6)
C29 C30 1.383(6)
C29 C32 1.517(6)
C30 H30 0.9500
C30 C31 1.398(6)
C31 H31 0.9500
C32 H32A 0.9900
C32 H32B 0.9900
C33 H33 0.9500
C33 C34 1.366(5)
C34 H34 0.9500
C34 C35 1.402(5)
C35 C36 1.389(5)
C35 C38 1.486(5)
C36 H36 0.9500
C36 C37 1.371(5)
C37 H37 0.9500
C38 C39 1.404(5)
C38 C43 1.375(5)
C39 H39 0.9500
C39 C40 1.387(5)
C40 H40 0.9500
C40 C41 1.394(5)
C41 C42 1.399(5)
C41 C44 1.479(5)
C42 H42 0.9500
C42 C43 1.392(5)
C43 H43 0.9500
C44 C45 1.398(5)
C44 C48 1.401(5)
C45 H45 0.9500
C45 C46 1.371(5)
C46 H46 0.9500
C47 H47 0.9500
C47 C48 1.378(5)
C48 H48 0.9500
O1 C49 1.222(5)
O2 C54 1.216(5)
O3 C55 1.211(4)
O4 C60 1.216(6)
O5 C64 1.413(5)
O5 C65 1.431(5)
O6 C66 1.414(5)
O6 C67 1.408(6)
O7 C68 1.463(9)
O7 C69 1.439(9)
O8 C70 1.386(10)
O8 C71 1.489(11)
O9 C76 1.403(15)
O9 C77 1.369(13)
O9 C76A 1.78(3)
O10 C78 1.412(14)
O10 C79 1.412(13)
O11 C80 1.376(12)
O11 C81 1.337(9)
O12 C82 1.436(6)
O12 C83 1.430(6)
N5 C49 1.401(6)
N5 C60 1.393(6)
N5 C84 1.486(5)
N6 C54 1.408(5)
N6 C55 1.395(5)
N6 C63 1.485(5)
C49 C50 1.487(5)
C50 C51 1.361(6)
C50 C61 1.406(5)
C51 H51 0.9500
C51 C52 1.410(6)
C52 H52 0.9500
C52 C53 1.388(5)
C53 C54 1.487(5)
C53 C62 1.395(5)
C55 C56 1.480(5)
C56 C57 1.375(5)
C56 C62 1.420(5)
C57 H57 0.9500
C57 C58 1.396(5)
C58 H58 0.9500
C58 C59 1.386(6)
C59 C60 1.476(5)
C59 C61 1.415(6)
C61 C62 1.419(5)
C63 H63A 0.9900
C63 H63B 0.9900
C63 C64 1.527(5)
C64 H64A 0.9900
C64 H64B 0.9900
C65 H65A 0.9900
C65 H65B 0.9900
C65 C66 1.490(7)
C66 H66A 0.9900
C66 H66B 0.9900
C67 H67A 0.9900
C67 H67B 0.9900
C67 C68 1.386(11)
C68 H68A 0.9900
C68 H68B 0.9900
C69 H69A 0.9900
C69 H69B 0.9900
C69 C70 1.487(13)
C70 H70A 0.9900
C70 H70B 0.9900
C71 H71A 0.9900
C71 H71B 0.9900
C71 H71C 0.9900
C71 H71D 0.9900
C71 C72 1.486(11)
C71 C72A 1.494(11)
C72 C73 1.224(11)
C73 C74 1.358(14)
C74 C75 1.200(11)
C75 C76 1.492(11)
C76 H76A 0.9900
C76 H76B 0.9900
C77 H77A 0.9900
C77 H77B 0.9900
C77 C78 1.58(2)
C78 H78A 0.9900
C78 H78B 0.9900
C79 H79A 0.9900
C79 H79B 0.9900
C79 C80 1.567(17)
C80 H80A 0.9900
C80 H80B 0.9900
C81 H81A 0.9900
C81 H81B 0.9900
C81 C82 1.481(9)
C82 H82A 0.9900
C82 H82B 0.9900
C83 H83A 0.9900
C83 H83B 0.9900
C83 C84 1.520(6)
C84 H84A 0.9900
C84 H84B 0.9900
P4 F19 1.601(7)
P4 F19A 1.617(5)
P4 F20 1.566(5)
P4 F20A 1.562(5)
P4 F21 1.619(5)
P4 F21A 1.654(6)
P4 F22 1.444(5)
P4 F22A 1.696(6)
P4 F23 1.565(5)
P4 F23A 1.533(6)
P4 F24 1.764(5)
P4 F24A 1.498(6)
P3A F13A 1.577(11)
P3A F14A 1.587(13)
P3A F15A 1.586(8)
P3A F16A 1.590(8)
P3A F17A 1.576(13)
P3A F18A 1.595(9)
P3 F13 1.584(7)
P3 F14 1.588(9)
P3 F15 1.604(6)
P3 F16 1.611(6)
P3 F17 1.592(9)
P3 F18 1.587(7)
P1 F1 1.585(3)
P1 F2 1.595(3)
P1 F3 1.583(3)
P1 F4 1.595(3)
P1 F5 1.587(3)
P1 F6 1.590(3)
P2 F7 1.595(2)
P2 F8 1.604(3)
P2 F9 1.595(3)
P2 F10 1.581(3)
P2 F11 1.570(3)
P2 F12 1.595(3)
C72A C73A 1.227(12)
C73A C74A 1.355(15)
C74A C75A 1.222(12)
C75A C76A 1.489(12)
C76A H76C 0.9900
C76A H76D 0.9900

loop_
_smtbx_masks_void_nr
_smtbx_masks_void_average_x
_smtbx_masks_void_average_y
_smtbx_masks_void_average_z
_smtbx_masks_void_volume
_smtbx_masks_void_count_electrons
1 0.000 -0.228 -0.510 2182.6 619.3
2 0.500 0.709 -0.637 2182.6 619.3
